data_1555141
loop_
_publ_author_name
'Sun, Jing'
'Sun, Quan-Shun'
'Yan, Chao-Guo'

_publ_section_title
;
 Efficient synthesis of novel cyclic fused-phenothiazines via domino
 cyclization of 2-(benzo[b][1,4]thiazin-3-ylidene)acetate, aromatic
 aldehydes and cyclic 1,3-diketones
;
_journal_issue 20
_journal_name_full 'Organic Chemistry Frontiers'
_journal_page_first 3555
_journal_paper_doi 10.1039/C9QO00951E
_journal_volume 6
_journal_year 2019
_chemical_absolute_configuration ad
_chemical_formula_moiety 'C24 H21 N O3 S'
_chemical_formula_sum 'C24 H21 N O3 S'
_chemical_formula_weight 403.48
_space_group_crystal_system orthorhombic
_space_group_IT_number 19
_space_group_name_Hall 'P 2ac 2ab'
_space_group_name_H-M_alt 'P 21 21 21'
_atom_sites_solution_hydrogens geom
_audit_creation_method SHELXL-2014/7
_audit_update_record
;
2018-12-07 deposited with the CCDC.	2019-08-30 downloaded from the CCDC.
;
_cell_angle_alpha 90
_cell_angle_beta 90
_cell_angle_gamma 90
_cell_formula_units_Z 4
_cell_length_a 7.3838(11)
_cell_length_b 11.2551(15)
_cell_length_c 24.298(3)
_cell_measurement_reflns_used 2984
_cell_measurement_temperature 296(2)
_cell_measurement_theta_max 23.49
_cell_measurement_theta_min 2.47
_cell_volume 2019.3(5)
_computing_cell_refinement 'Bruker SAINT'
_computing_data_collection 'Bruker APEX2'
_computing_data_reduction 'Bruker SAINT'
_computing_molecular_graphics 'Bruker SHELXTL'
_computing_publication_material 'Bruker SHELXTL'
_computing_structure_refinement 'SHELXL-2014/7 (Sheldrick, 2014)'
_computing_structure_solution 'SHELXS-97 (Sheldrick 2008)'
_diffrn_ambient_temperature 296(2)
_diffrn_measured_fraction_theta_full 0.998
_diffrn_measured_fraction_theta_max 0.998
_diffrn_measurement_device_type 'CCD area detector'
_diffrn_measurement_method 'phi and omega scans'
_diffrn_radiation_source 'fine-focus sealed tube'
_diffrn_radiation_type MoK\a
_diffrn_radiation_wavelength 0.71073
_diffrn_reflns_av_R_equivalents 0.0498
_diffrn_reflns_av_unetI/netI 0.0788
_diffrn_reflns_Laue_measured_fraction_full 0.998
_diffrn_reflns_Laue_measured_fraction_max 0.998
_diffrn_reflns_limit_h_max 8
_diffrn_reflns_limit_h_min -9
_diffrn_reflns_limit_k_max 13
_diffrn_reflns_limit_k_min -12
_diffrn_reflns_limit_l_max 29
_diffrn_reflns_limit_l_min -25
_diffrn_reflns_number 9464
_diffrn_reflns_point_group_measured_fraction_full 0.976
_diffrn_reflns_point_group_measured_fraction_max 0.978
_diffrn_reflns_theta_full 25.242
_diffrn_reflns_theta_max 25.990
_diffrn_reflns_theta_min 2.467
_exptl_absorpt_coefficient_mu 0.186
_exptl_absorpt_correction_T_max 0.963
_exptl_absorpt_correction_T_min 0.953
_exptl_absorpt_correction_type multi-scan
_exptl_absorpt_process_details sadabs
_exptl_crystal_colour yellow
_exptl_crystal_density_diffrn 1.327
_exptl_crystal_description block
_exptl_crystal_F_000 848
_exptl_crystal_size_max 0.260
_exptl_crystal_size_mid 0.220
_exptl_crystal_size_min 0.200
_refine_diff_density_max 0.163
_refine_diff_density_min -0.187
_refine_diff_density_rms 0.039
_refine_ls_abs_structure_details
; 
 Flack x determined using 745 quotients [(I+)-(I-)]/[(I+)+(I-)] 
 (Parsons, Flack and Wagner, Acta Cryst. B69 (2013) 249-259). 
;
_refine_ls_abs_structure_Flack 0.38(5)
_refine_ls_extinction_method none
_refine_ls_goodness_of_fit_ref 1.040
_refine_ls_hydrogen_treatment constr
_refine_ls_matrix_type full
_refine_ls_number_parameters 264
_refine_ls_number_reflns 3870
_refine_ls_number_restraints 0
_refine_ls_restrained_S_all 1.040
_refine_ls_R_factor_all 0.1009
_refine_ls_R_factor_gt 0.0506
_refine_ls_shift/su_max 0.001
_refine_ls_shift/su_mean 0.000
_refine_ls_structure_factor_coef Fsqd
_refine_ls_weighting_details 'w=1/[\s^2^(Fo^2^)+(0.0448P)^2^] where P=(Fo^2^+2Fc^2^)/3'
_refine_ls_weighting_scheme calc
_refine_ls_wR_factor_gt 0.0889
_refine_ls_wR_factor_ref 0.1005
_reflns_Friedel_coverage 0.697
_reflns_Friedel_fraction_full 0.947
_reflns_Friedel_fraction_max 0.950
_reflns_number_gt 2604
_reflns_number_total 3870
_reflns_threshold_expression 'I > 2\s(I)'
_cod_data_source_file c9qo00951e2.cif
_cod_data_source_block 3a
_cod_database_code 1555141
_shelx_shelxl_version_number 2014/7
_shelx_space_group_comment
; 
The symmetry employed for this shelxl refinement is uniquely defined 
by the following loop, which should always be used as a source of 
symmetry information in preference to the above space-group names. 
They are only intended as comments. 
;
_shelx_estimated_absorpt_t_min 0.953
_shelx_estimated_absorpt_t_max 0.964

loop_
_space_group_symop_operation_xyz
'x, y, z'
'-x+1/2, -y, z+1/2'
'-x, y+1/2, -z+1/2'
'x+1/2, -y+1/2, -z'

loop_
_atom_site_label
_atom_site_type_symbol
_atom_site_fract_x
_atom_site_fract_y
_atom_site_fract_z
_atom_site_U_iso_or_equiv
_atom_site_adp_type
_atom_site_occupancy
_atom_site_site_symmetry_order
_atom_site_calc_flag
_atom_site_refinement_flags_posn
_atom_site_refinement_flags_adp
C1 C 0.2240(5) 0.8728(3) 1.08207(12) 0.0406(9) Uani 1 1 d . .
C2 C 0.2548(6) 0.8487(4) 1.13716(13) 0.0546(11) Uani 1 1 d . .
H2 H 0.2668 0.7705 1.1489 0.066 Uiso 1 1 calc R U
C3 C 0.2678(6) 0.9396(4) 1.17463(13) 0.0639(13) Uani 1 1 d . .
H3 H 0.2859 0.9227 1.2117 0.077 Uiso 1 1 calc R U
C4 C 0.2540(6) 1.0549(4) 1.15756(14) 0.0664(13) Uani 1 1 d . .
H4 H 0.2647 1.1163 1.1830 0.080 Uiso 1 1 calc R U
C5 C 0.2242(6) 1.0808(4) 1.10236(14) 0.0606(12) Uani 1 1 d . .
H5 H 0.2156 1.1595 1.0909 0.073 Uiso 1 1 calc R U
C6 C 0.2073(5) 0.9897(3) 1.06467(12) 0.0442(10) Uani 1 1 d . .
C7 C 0.2331(5) 0.8926(3) 0.96028(11) 0.0372(9) Uani 1 1 d . .
H7 H 0.3638 0.9034 0.9554 0.045 Uiso 1 1 calc R U
C8 C 0.2050(5) 0.7760(3) 0.99024(11) 0.0346(8) Uani 1 1 d . .
C9 C 0.2021(5) 0.6703(3) 0.96068(12) 0.0370(9) Uani 1 1 d . .
C10 C 0.1927(5) 0.5572(3) 0.99030(14) 0.0442(9) Uani 1 1 d . .
C11 C 0.1747(8) 0.3473(3) 0.98389(18) 0.0851(17) Uani 1 1 d . .
H11A H 0.0659 0.3438 1.0055 0.128 Uiso 1 1 calc R U
H11B H 0.2778 0.3356 1.0074 0.128 Uiso 1 1 calc R U
H11C H 0.1719 0.2863 0.9563 0.128 Uiso 1 1 calc R U
C12 C 0.2159(5) 0.6777(3) 0.90080(12) 0.0369(8) Uani 1 1 d . .
C13 C 0.2496(6) 0.5763(3) 0.86126(12) 0.0465(10) Uani 1 1 d . .
H13A H 0.1533 0.5178 0.8634 0.056 Uiso 1 1 calc R U
H13B H 0.3641 0.5376 0.8691 0.056 Uiso 1 1 calc R U
C14 C 0.2534(7) 0.6353(3) 0.80490(13) 0.0559(11) Uani 1 1 d . .
H14A H 0.3738 0.6307 0.7890 0.067 Uiso 1 1 calc R U
H14B H 0.1687 0.5968 0.7801 0.067 Uiso 1 1 calc R U
C15 C 0.1999(6) 0.7630(3) 0.81427(12) 0.0497(11) Uani 1 1 d . .
C16 C 0.1946(5) 0.7823(3) 0.87388(11) 0.0396(9) Uani 1 1 d . .
C17 C 0.1457(5) 0.8950(3) 0.90277(11) 0.0394(9) Uani 1 1 d . .
H17 H 0.0140 0.8950 0.9079 0.047 Uiso 1 1 calc R U
C18 C 0.1945(5) 1.0073(3) 0.87181(11) 0.0389(9) Uani 1 1 d . .
C19 C 0.3732(6) 1.0355(3) 0.85910(13) 0.0529(10) Uani 1 1 d . .
H19 H 0.4660 0.9857 0.8709 0.063 Uiso 1 1 calc R U
C20 C 0.4146(6) 1.1366(3) 0.82913(14) 0.0585(12) Uani 1 1 d . .
H20 H 0.5351 1.1541 0.8215 0.070 Uiso 1 1 calc R U
C21 C 0.2818(7) 1.2114(3) 0.81057(13) 0.0533(11) Uani 1 1 d . .
C22 C 0.3259(7) 1.3197(3) 0.77542(15) 0.0805(17) Uani 1 1 d . .
H22A H 0.3936 1.2953 0.7436 0.121 Uiso 1 1 calc R U
H22B H 0.3966 1.3749 0.7966 0.121 Uiso 1 1 calc R U
H22C H 0.2155 1.3572 0.7639 0.121 Uiso 1 1 calc R U
C23 C 0.1055(7) 1.1847(4) 0.82369(15) 0.0626(13) Uani 1 1 d . .
H23 H 0.0133 1.2349 0.8119 0.075 Uiso 1 1 calc R U
C24 C 0.0623(6) 1.0841(3) 0.85434(15) 0.0557(11) Uani 1 1 d . .
H24 H -0.0581 1.0688 0.8631 0.067 Uiso 1 1 calc R U
N1 N 0.2023(4) 0.7773(3) 1.04547(9) 0.0423(8) Uani 1 1 d . .
H1 H 0.1847 0.7093 1.0608 0.051 Uiso 1 1 calc R U
O1 O 0.1855(4) 0.5468(2) 1.04054(9) 0.0542(8) Uani 1 1 d . .
O2 O 0.1877(4) 0.4627(2) 0.95750(9) 0.0631(9) Uani 1 1 d . .
O3 O 0.1624(5) 0.8336(2) 0.77842(9) 0.0768(10) Uani 1 1 d . .
S1 S 0.14825(16) 1.02173(8) 0.99634(3) 0.0554(3) Uani 1 1 d . .

loop_
_atom_site_aniso_label
_atom_site_aniso_U_11
_atom_site_aniso_U_22
_atom_site_aniso_U_33
_atom_site_aniso_U_23
_atom_site_aniso_U_13
_atom_site_aniso_U_12
C1 0.036(2) 0.055(3) 0.0307(16) 0.0003(17) 0.0067(16) -0.0016(18)
C2 0.054(3) 0.072(3) 0.0371(18) 0.005(2) 0.0019(19) 0.004(2)
C3 0.062(3) 0.102(4) 0.0276(17) -0.001(2) 0.0024(19) -0.005(3)
C4 0.069(3) 0.091(4) 0.039(2) -0.021(2) 0.007(2) -0.022(3)
C5 0.074(3) 0.065(3) 0.0430(19) -0.010(2) 0.008(2) -0.016(2)
C6 0.047(3) 0.054(3) 0.0315(15) -0.0059(17) 0.0053(17) -0.0082(19)
C7 0.038(2) 0.041(2) 0.0328(16) 0.0028(15) -0.0007(16) -0.0037(17)
C8 0.029(2) 0.042(2) 0.0333(16) 0.0057(16) 0.0011(16) 0.0003(16)
C9 0.037(2) 0.037(2) 0.0369(16) 0.0074(16) 0.0003(16) -0.0012(17)
C10 0.037(2) 0.044(2) 0.052(2) 0.0043(19) 0.0049(18) 0.0015(18)
C11 0.118(5) 0.036(2) 0.101(3) 0.022(2) -0.002(3) -0.011(3)
C12 0.030(2) 0.043(2) 0.0373(16) 0.0007(17) 0.0000(16) -0.0021(17)
C13 0.053(3) 0.042(2) 0.0442(18) -0.0032(17) -0.0011(19) 0.003(2)
C14 0.071(3) 0.057(3) 0.0395(18) -0.0094(18) 0.005(2) 0.000(2)
C15 0.061(3) 0.054(3) 0.0339(18) -0.0015(18) -0.0043(19) -0.007(2)
C16 0.046(3) 0.042(2) 0.0316(15) 0.0002(16) -0.0018(16) -0.0040(19)
C17 0.041(2) 0.042(2) 0.0355(16) 0.0016(16) -0.0029(17) -0.0009(19)
C18 0.050(3) 0.038(2) 0.0287(15) 0.0000(14) -0.0012(16) 0.0031(19)
C19 0.057(3) 0.054(2) 0.0478(19) 0.019(2) -0.005(2) 0.003(2)
C20 0.065(3) 0.064(3) 0.047(2) 0.015(2) 0.000(2) -0.009(2)
C21 0.086(4) 0.039(2) 0.0352(18) -0.0012(17) -0.001(2) 0.003(3)
C22 0.146(5) 0.041(2) 0.054(2) 0.006(2) 0.000(3) -0.009(3)
C23 0.085(4) 0.047(3) 0.056(2) 0.010(2) -0.006(2) 0.027(3)
C24 0.054(3) 0.059(3) 0.054(2) 0.006(2) -0.001(2) 0.012(2)
N1 0.052(2) 0.0456(17) 0.0295(13) 0.0094(14) 0.0029(14) 0.0022(16)
O1 0.062(2) 0.0546(16) 0.0463(13) 0.0167(12) 0.0126(13) 0.0044(14)
O2 0.092(3) 0.0374(15) 0.0603(14) 0.0084(13) -0.0089(16) -0.0054(16)
O3 0.136(3) 0.0616(17) 0.0325(12) 0.0075(13) -0.0104(16) -0.001(2)
S1 0.0881(9) 0.0408(5) 0.0373(4) -0.0018(4) -0.0050(5) 0.0053(6)

loop_
_atom_type_symbol
_atom_type_description
_atom_type_scat_dispersion_real
_atom_type_scat_dispersion_imag
_atom_type_scat_source
C C 0.0033 0.0016 'International Tables Vol C Tables 4.2.6.8 and 6.1.1.4'
H H 0.0000 0.0000 'International Tables Vol C Tables 4.2.6.8 and 6.1.1.4'
N N 0.0061 0.0033 'International Tables Vol C Tables 4.2.6.8 and 6.1.1.4'
O O 0.0106 0.0060 'International Tables Vol C Tables 4.2.6.8 and 6.1.1.4'
S S 0.1246 0.1234 'International Tables Vol C Tables 4.2.6.8 and 6.1.1.4'

loop_
_geom_angle_atom_site_label_1
_geom_angle_atom_site_label_2
_geom_angle_atom_site_label_3
_geom_angle
C2 C1 C6 119.7(3)
C2 C1 N1 118.7(3)
C6 C1 N1 121.5(3)
C3 C2 C1 120.4(4)
C3 C2 H2 119.8
C1 C2 H2 119.8
C4 C3 C2 120.1(3)
C4 C3 H3 120.0
C2 C3 H3 120.0
C3 C4 C5 120.3(4)
C3 C4 H4 119.9
C5 C4 H4 119.9
C6 C5 C4 119.9(4)
C6 C5 H5 120.1
C4 C5 H5 120.1
C5 C6 C1 119.6(3)
C5 C6 S1 119.9(3)
C1 C6 S1 120.3(2)
C8 C7 C17 113.2(3)
C8 C7 S1 114.6(2)
C17 C7 S1 106.3(2)
C8 C7 H7 107.5
C17 C7 H7 107.5
S1 C7 H7 107.5
N1 C8 C9 121.7(3)
N1 C8 C7 118.2(3)
C9 C8 C7 119.7(2)
C8 C9 C12 117.7(3)
C8 C9 C10 119.4(3)
C12 C9 C10 122.9(3)
O1 C10 O2 121.3(3)
O1 C10 C9 125.0(3)
O2 C10 C9 113.7(3)
O2 C11 H11A 109.5
O2 C11 H11B 109.5
H11A C11 H11B 109.5
O2 C11 H11C 109.5
H11A C11 H11C 109.5
H11B C11 H11C 109.5
C16 C12 C9 121.5(3)
C16 C12 C13 111.6(3)
C9 C12 C13 126.9(3)
C12 C13 C14 104.2(3)
C12 C13 H13A 110.9
C14 C13 H13A 110.9
C12 C13 H13B 110.9
C14 C13 H13B 110.9
H13A C13 H13B 108.9
C15 C14 C13 106.0(3)
C15 C14 H14A 110.5
C13 C14 H14A 110.5
C15 C14 H14B 110.5
C13 C14 H14B 110.5
H14A C14 H14B 108.7
O3 C15 C16 127.4(3)
O3 C15 C14 125.2(3)
C16 C15 C14 107.3(3)
C12 C16 C15 110.2(3)
C12 C16 C17 122.6(3)
C15 C16 C17 126.6(3)
C16 C17 C18 114.7(3)
C16 C17 C7 108.1(3)
C18 C17 C7 111.5(3)
C16 C17 H17 107.4
C18 C17 H17 107.4
C7 C17 H17 107.4
C24 C18 C19 117.6(3)
C24 C18 C17 120.7(4)
C19 C18 C17 121.7(3)
C20 C19 C18 120.8(4)
C20 C19 H19 119.6
C18 C19 H19 119.6
C21 C20 C19 121.4(4)
C21 C20 H20 119.3
C19 C20 H20 119.3
C20 C21 C23 117.9(4)
C20 C21 C22 121.6(5)
C23 C21 C22 120.5(4)
C21 C22 H22A 109.5
C21 C22 H22B 109.5
H22A C22 H22B 109.5
C21 C22 H22C 109.5
H22A C22 H22C 109.5
H22B C22 H22C 109.5
C21 C23 C24 121.3(4)
C21 C23 H23 119.4
C24 C23 H23 119.4
C18 C24 C23 121.0(4)
C18 C24 H24 119.5
C23 C24 H24 119.5
C8 N1 C1 129.8(3)
C8 N1 H1 115.1
C1 N1 H1 115.1
C10 O2 C11 116.9(3)
C6 S1 C7 101.97(16)

loop_
_geom_bond_atom_site_label_1
_geom_bond_atom_site_label_2
_geom_bond_distance
C1 C2 1.385(4)
C1 C6 1.388(5)
C1 N1 1.405(4)
C2 C3 1.373(5)
C2 H2 0.9300
C3 C4 1.366(6)
C3 H3 0.9300
C4 C5 1.390(5)
C4 H4 0.9300
C5 C6 1.381(5)
C5 H5 0.9300
C6 S1 1.754(3)
C7 C8 1.515(4)
C7 C17 1.540(4)
C7 S1 1.809(3)
C7 H7 0.9800
C8 N1 1.342(4)
C8 C9 1.390(4)
C9 C12 1.461(4)
C9 C10 1.464(5)
C10 O1 1.227(4)
C10 O2 1.330(4)
C11 O2 1.451(4)
C11 H11A 0.9600
C11 H11B 0.9600
C11 H11C 0.9600
C12 C16 1.356(4)
C12 C13 1.513(4)
C13 C14 1.523(4)
C13 H13A 0.9700
C13 H13B 0.9700
C14 C15 1.508(5)
C14 H14A 0.9700
C14 H14B 0.9700
C15 O3 1.211(4)
C15 C16 1.465(4)
C16 C17 1.494(4)
C17 C18 1.514(4)
C17 H17 0.9800
C18 C24 1.371(5)
C18 C19 1.392(5)
C19 C20 1.386(5)
C19 H19 0.9300
C20 C21 1.368(6)
C20 H20 0.9300
C21 C23 1.373(6)
C21 C22 1.524(5)
C22 H22A 0.9600
C22 H22B 0.9600
C22 H22C 0.9600
C23 C24 1.393(5)
C23 H23 0.9300
C24 H24 0.9300
N1 H1 0.8600

loop_
_geom_hbond_atom_site_label_D
_geom_hbond_atom_site_label_H
_geom_hbond_atom_site_label_A
_geom_hbond_distance_DH
_geom_hbond_distance_HA
_geom_hbond_distance_DA
_geom_hbond_angle_DHA
N1 H1 O1 0.86 1.89 2.599(4) 138.3
